data_7124816
loop_
_publ_author_name
'Stephens, David E.'
'Lakey-Beitia, Johant'
'Burch, Jessica E.'
'Arman, Hadi D.'
'Larionov, Oleg V.'

_publ_section_title
;
 Mechanistic insights into the potassium tert-butoxide-mediated synthesis
 of N-heterobiaryls.
;
_journal_issue 64
_journal_name_full 'Chemical communications (Cambridge, England)'
_journal_page_first 9945
_journal_page_last 9948
_journal_paper_doi 10.1039/c6cc04816a
_journal_volume 52
_journal_year 2016
_chemical_absolute_configuration unk
_chemical_formula_moiety 'C10 H9 N O2, 2(H2 O)'
_chemical_formula_sum 'C10 H13 N O4'
_chemical_formula_weight 211.21
_chemical_name_systematic '6-Methoxuquinoline N-Oxide Dihydrate'
_space_group_crystal_system monoclinic
_space_group_IT_number 4
_space_group_name_Hall 'P 2yb'
_space_group_name_H-M_alt 'P 1 21 1'
_atom_sites_solution_hydrogens mixed
_atom_sites_solution_primary direct
_audit_creation_date 2015-11-19
_audit_creation_method
;
Olex2 1.2
(compiled 2015.01.26 svn.r3150 for OlexSys, GUI svn.r4998)
;
_audit_update_record
;
2016-04-14 deposited with the CCDC.
2016-07-15 downloaded from the CCDC.
;
_cell_angle_alpha 90
_cell_angle_beta 105.911(4)
_cell_angle_gamma 90
_cell_formula_units_Z 2
_cell_length_a 4.8503(12)
_cell_length_b 17.114(4)
_cell_length_c 6.4411(15)
_cell_measurement_reflns_used 2704
_cell_measurement_temperature 98
_cell_measurement_theta_max 40.2
_cell_measurement_theta_min 3.6
_cell_volume 514.2(2)
_computing_cell_refinement
;
CrystalClear-SM Expert 2.0 r15 (Rigaku, 2011)
;
_computing_data_collection
;
CrystalClear-SM Expert 2.0 r15 (Rigaku, 2011)
;
_computing_data_reduction
;
CrystalClear-SM Expert 2.0 r15 (Rigaku, 2011)
;
_computing_molecular_graphics 'Olex2 (Dolomanov et al., 2009)'
_computing_publication_material 'Olex2 (Dolomanov et al., 2009)'
_computing_structure_refinement 'ShelXL (Sheldrick, 2008)'
_computing_structure_solution 'ShelXT (Sheldrick, 2015)'
_diffrn_ambient_temperature 98
_diffrn_detector CCD
_diffrn_detector_area_resol_mean 28.5714
_diffrn_measured_fraction_theta_full 0.979
_diffrn_measured_fraction_theta_max 0.983
_diffrn_measurement_details
;
scan:
	Number of images: 246
	           Slice: -68.0000 - 55.0000
	     Image width: 0.5000
	        Exp time: 30.0000
	   Rotation axis: Omega
	           Omega: 0.0000
	           Kappa: 70.0000
	             Phi: 180.0000
	             XTD: 34.5687
	          2theta: -34.7877
scan:
	Number of images: 124
	           Slice: -62.0000 - 0.0000
	     Image width: 0.5000
	        Exp time: 30.0000
	   Rotation axis: Omega
	           Omega: 0.0000
	           Kappa: 70.0000
	             Phi: 0.0000
	             XTD: 34.5687
	          2theta: -34.7877
scan:
	Number of images: 120
	           Slice: -80.0000 - -20.0000
	     Image width: 0.5000
	        Exp time: 30.0000
	   Rotation axis: Omega
	           Omega: 0.0000
	           Kappa: 0.0000
	             Phi: 0.0000
	             XTD: 34.5687
	          2theta: -34.7877
scan:
	Number of images: 90
	           Slice: -67.0000 - -22.0000
	     Image width: 0.5000
	        Exp time: 30.0000
	   Rotation axis: Omega
	           Omega: 0.0000
	           Kappa: 70.0000
	             Phi: 90.0000
	             XTD: 34.5687
	          2theta: -34.7877
scan:
	Number of images: 60
	           Slice: -115.0000 - -85.0000
	     Image width: 0.5000
	        Exp time: 30.0000
	   Rotation axis: Omega
	           Omega: 0.0000
	           Kappa: 0.0000
	             Phi: 90.0000
	             XTD: 34.5687
	          2theta: -34.7877
;
_diffrn_measurement_device
;
AFC12 (Right): Kappa 3 circle
;
_diffrn_measurement_device_type
;
Rigaku Saturn724 (2x2 bin mode)
;
_diffrn_measurement_method 'profile data from \w-scans'
_diffrn_measurement_specimen_support Fiber
_diffrn_orient_matrix_type d*Trek
_diffrn_orient_matrix_UB_11 -0.117370
_diffrn_orient_matrix_UB_12 0.051424
_diffrn_orient_matrix_UB_13 0.171876
_diffrn_orient_matrix_UB_21 0.001968
_diffrn_orient_matrix_UB_22 -0.055566
_diffrn_orient_matrix_UB_23 0.017969
_diffrn_orient_matrix_UB_31 0.105585
_diffrn_orient_matrix_UB_32 0.040947
_diffrn_orient_matrix_UB_33 0.115053
_diffrn_radiation_monochromator 'Graphite Monochromator'
_diffrn_radiation_type MoK\a
_diffrn_radiation_wavelength 0.71075
_diffrn_reflns_av_R_equivalents 0.0456
_diffrn_reflns_av_unetI/netI 0.0306
_diffrn_reflns_Laue_measured_fraction_full 0.979
_diffrn_reflns_Laue_measured_fraction_max 0.983
_diffrn_reflns_limit_h_max 6
_diffrn_reflns_limit_h_min -6
_diffrn_reflns_limit_k_max 22
_diffrn_reflns_limit_k_min -22
_diffrn_reflns_limit_l_max 6
_diffrn_reflns_limit_l_min -8
_diffrn_reflns_number 3647
_diffrn_reflns_point_group_measured_fraction_full 0.953
_diffrn_reflns_point_group_measured_fraction_max 0.946
_diffrn_reflns_theta_full 25.242
_diffrn_reflns_theta_max 27.488
_diffrn_reflns_theta_min 4.061
_diffrn_source 'Sealed Tube'
_diffrn_source_current 40.0
_diffrn_source_power 2.0
_diffrn_source_voltage 50.0
_exptl_absorpt_coefficient_mu 0.106
_exptl_absorpt_correction_T_max 1.000
_exptl_absorpt_correction_T_min 0.883
_exptl_absorpt_correction_type multi-scan
_exptl_absorpt_process_details 'ABSCOR (Higashi, 1995)'
_exptl_crystal_colour 'clear colourless'
_exptl_crystal_colour_lustre clear
_exptl_crystal_colour_primary colourless
_exptl_crystal_density_diffrn 1.364
_exptl_crystal_description block
_exptl_crystal_F_000 224
_exptl_crystal_recrystallization_method 'vapor diffsion of MeCN/hexane'
_exptl_crystal_size_max 0.43
_exptl_crystal_size_mid 0.23
_exptl_crystal_size_min 0.17
_refine_diff_density_max 0.241
_refine_diff_density_min -0.237
_refine_diff_density_rms 0.043
_refine_ls_abs_structure_details
;
 Flack x determined using 994 quotients [(I+)-(I-)]/[(I+)+(I-)]
 (Parsons, Flack and Wagner, Acta Cryst. B69 (2013) 249-259).
;
_refine_ls_extinction_method none
_refine_ls_goodness_of_fit_ref 1.028
_refine_ls_hydrogen_treatment mixed
_refine_ls_matrix_type full
_refine_ls_number_parameters 149
_refine_ls_number_reflns 2236
_refine_ls_number_restraints 1
_refine_ls_restrained_S_all 1.027
_refine_ls_R_factor_all 0.0354
_refine_ls_R_factor_gt 0.0350
_refine_ls_shift/su_max 0.000
_refine_ls_shift/su_mean 0.000
_refine_ls_structure_factor_coef Fsqd
_refine_ls_weighting_details 'w=1/[\s^2^(Fo^2^)+(0.0470P)^2^+0.1600P] where P=(Fo^2^+2Fc^2^)/3'
_refine_ls_weighting_scheme calc
_refine_ls_wR_factor_gt 0.0898
_refine_ls_wR_factor_ref 0.0902
_reflns_Friedel_coverage 0.862
_reflns_Friedel_fraction_full 0.925
_reflns_Friedel_fraction_max 0.906
_reflns_number_gt 2205
_reflns_number_total 2236
_reflns_threshold_expression 'I > 2\s(I)'
_cod_data_source_file c6cc04816a2.cif
_cod_data_source_block cd1384a
_cod_database_code 7124816
_shelx_space_group_comment
;
The symmetry employed for this shelxl refinement is uniquely defined
by the following loop, which should always be used as a source of
symmetry information in preference to the above space-group names.
They are only intended as comments.
;
_shelx_estimated_absorpt_t_max 0.982
_shelx_estimated_absorpt_t_min 0.956
_olex2_refinement_description
;
1. Fixed Uiso
 At 1.2 times of:
  All C(H) groups
 At 1.5 times of:
  All C(H,H,H,H,H,H,H) groups
2.a Aromatic/amide H refined with riding coordinates:
 C3(H3), C5(H5), C7(H7), C2(H2), C9(H9), C8(H8)
2.b Idealised Me refined as rotating group:
 C10(H10A,H10B,H10C)
;
_shelx_shelxl_version_number 2014/7
_olex2_exptl_crystal_mounting_method 'glass fiber'
_olex2_submission_special_instructions 'No special instructions were received'

loop_
_space_group_symop_operation_xyz
'x, y, z'
'-x, y+1/2, -z'

loop_
_atom_site_label
_atom_site_type_symbol
_atom_site_fract_x
_atom_site_fract_y
_atom_site_fract_z
_atom_site_U_iso_or_equiv
_atom_site_adp_type
_atom_site_occupancy
_atom_site_site_symmetry_order
_atom_site_calc_flag
_atom_site_refinement_flags_posn
O1 O -0.4925(4) -0.36318(9) -0.2636(2) 0.0223(4) Uani 1 1 d .
O4 O -0.3383(4) -0.28953(10) 0.1244(3) 0.0216(3) Uani 1 1 d .
O2 O 0.0345(3) -0.62555(9) -0.7132(2) 0.0222(4) Uani 1 1 d .
O3 O -0.7692(4) -0.32290(11) -0.6854(3) 0.0282(4) Uani 1 1 d .
N1 N -0.4893(4) -0.44026(10) -0.2309(3) 0.0173(4) Uani 1 1 d .
C4 C -0.0991(4) -0.58538(12) -0.5865(3) 0.0174(4) Uani 1 1 d .
C1 C -0.3552(4) -0.48796(12) -0.3477(3) 0.0160(4) Uani 1 1 d .
C3 C -0.0893(4) -0.50283(13) -0.6077(3) 0.0184(4) Uani 1 1 d .
H3 H 0.0040 -0.4813 -0.7025 0.022 Uiso 1 1 calc R
C5 C -0.2314(4) -0.61871(12) -0.4449(3) 0.0176(4) Uani 1 1 d .
H5 H -0.2353 -0.6727 -0.4306 0.021 Uiso 1 1 calc R
C7 C -0.4989(4) -0.60090(13) -0.1703(3) 0.0186(4) Uani 1 1 d .
H7 H -0.5047 -0.6546 -0.1494 0.022 Uiso 1 1 calc R
C6 C -0.3619(4) -0.57003(12) -0.3208(3) 0.0157(4) Uani 1 1 d .
C2 C -0.2146(4) -0.45456(12) -0.4913(3) 0.0179(4) Uani 1 1 d .
H2 H -0.2074 -0.4006 -0.5063 0.022 Uiso 1 1 calc R
C9 C -0.6172(5) -0.47006(13) -0.0896(3) 0.0193(4) Uani 1 1 d .
H9 H -0.7039 -0.4367 -0.0123 0.023 Uiso 1 1 calc R
C8 C -0.6223(5) -0.55091(13) -0.0563(3) 0.0205(5) Uani 1 1 d .
H8 H -0.7102 -0.5707 0.0440 0.025 Uiso 1 1 calc R
C10 C 0.0360(6) -0.70902(14) -0.6982(4) 0.0300(5) Uani 1 1 d .
H10A H 0.1391 -0.7305 -0.7927 0.045 Uiso 1 1 calc GR
H10B H -0.1575 -0.7281 -0.7397 0.045 Uiso 1 1 calc GR
H10C H 0.1276 -0.7245 -0.5523 0.045 Uiso 1 1 calc GR
H3A H -0.642(8) -0.313(2) -0.739(6) 0.045 Uiso 1 1 d R
H4A H -0.380(8) -0.310(2) 0.002(6) 0.045 Uiso 1 1 d R
H4B H -0.173(9) -0.297(2) 0.176(6) 0.045 Uiso 1 1 d R
H3B H -0.680(9) -0.334(2) -0.558(7) 0.045 Uiso 1 1 d R

loop_
_atom_site_aniso_label
_atom_site_aniso_U_11
_atom_site_aniso_U_22
_atom_site_aniso_U_33
_atom_site_aniso_U_23
_atom_site_aniso_U_13
_atom_site_aniso_U_12
O1 0.0320(9) 0.0160(7) 0.0187(7) 0.0005(6) 0.0064(6) 0.0017(6)
O4 0.0224(8) 0.0228(8) 0.0202(7) -0.0025(6) 0.0070(6) 0.0014(6)
O2 0.0251(8) 0.0222(8) 0.0227(8) -0.0004(6) 0.0123(7) 0.0023(6)
O3 0.0207(8) 0.0402(10) 0.0239(8) 0.0090(7) 0.0065(7) 0.0028(7)
N1 0.0182(8) 0.0178(9) 0.0146(8) 0.0001(6) 0.0020(6) -0.0006(7)
C4 0.0145(9) 0.0204(11) 0.0165(9) -0.0011(7) 0.0030(8) 0.0009(7)
C1 0.0133(9) 0.0200(10) 0.0128(9) 0.0003(7) 0.0007(8) -0.0006(7)
C3 0.0163(10) 0.0236(11) 0.0158(9) 0.0031(8) 0.0053(8) -0.0022(8)
C5 0.0168(9) 0.0169(9) 0.0180(9) 0.0013(7) 0.0032(7) -0.0016(8)
C7 0.0186(9) 0.0195(9) 0.0165(9) 0.0030(7) 0.0027(8) -0.0034(8)
C6 0.0130(9) 0.0182(9) 0.0146(8) 0.0016(8) 0.0014(7) -0.0022(8)
C2 0.0181(10) 0.0167(9) 0.0174(9) 0.0032(7) 0.0023(7) -0.0021(8)
C9 0.0189(10) 0.0243(11) 0.0143(9) -0.0014(8) 0.0039(8) 0.0002(8)
C8 0.0180(9) 0.0285(12) 0.0152(9) 0.0033(8) 0.0051(7) -0.0040(8)
C10 0.0397(14) 0.0218(12) 0.0337(12) -0.0024(10) 0.0187(11) 0.0048(10)

loop_
_atom_type_symbol
_atom_type_description
_atom_type_scat_dispersion_real
_atom_type_scat_dispersion_imag
_atom_type_scat_source
N N 0.0061 0.0033 'International Tables Vol C Tables 4.2.6.8 and 6.1.1.4'
O O 0.0106 0.0060 'International Tables Vol C Tables 4.2.6.8 and 6.1.1.4'
C C 0.0033 0.0016 'International Tables Vol C Tables 4.2.6.8 and 6.1.1.4'
H H 0.0000 0.0000 'International Tables Vol C Tables 4.2.6.8 and 6.1.1.4'

loop_
_geom_angle_atom_site_label_1
_geom_angle_atom_site_label_2
_geom_angle_atom_site_label_3
_geom_angle
H4A O4 H4B 107(4)
C4 O2 C10 117.31(17)
H3A O3 H3B 102(4)
O1 N1 C1 118.85(16)
C9 N1 O1 119.85(17)
C9 N1 C1 121.30(18)
O2 C4 C3 114.26(17)
O2 C4 C5 125.06(19)
C5 C4 C3 120.67(18)
N1 C1 C6 119.13(17)
N1 C1 C2 119.98(18)
C2 C1 C6 120.90(18)
C4 C3 H3 119.4
C2 C3 C4 121.14(18)
C2 C3 H3 119.4
C4 C5 H5 120.3
C4 C5 C6 119.47(18)
C6 C5 H5 120.3
C6 C7 H7 120.3
C8 C7 H7 120.3
C8 C7 C6 119.32(19)
C1 C6 C5 118.96(17)
C1 C6 C7 118.94(18)
C5 C6 C7 122.10(19)
C1 C2 H2 120.6
C3 C2 C1 118.84(19)
C3 C2 H2 120.6
N1 C9 H9 119.6
N1 C9 C8 120.84(19)
C8 C9 H9 119.6
C7 C8 C9 120.43(18)
C7 C8 H8 119.8
C9 C8 H8 119.8
O2 C10 H10A 109.5
O2 C10 H10B 109.5
O2 C10 H10C 109.5
H10A C10 H10B 109.5
H10A C10 H10C 109.5
H10B C10 H10C 109.5

loop_
_geom_bond_atom_site_label_1
_geom_bond_atom_site_label_2
_geom_bond_distance
O1 N1 1.335(2)
O4 H4A 0.84(4)
O4 H4B 0.79(4)
O2 C4 1.360(2)
O2 C10 1.432(3)
O3 H3A 0.80(4)
O3 H3B 0.84(4)
N1 C1 1.387(3)
N1 C9 1.335(3)
C4 C3 1.421(3)
C4 C5 1.375(3)
C1 C6 1.417(3)
C1 C2 1.411(3)
C3 H3 0.9300
C3 C2 1.365(3)
C5 H5 0.9300
C5 C6 1.418(3)
C7 H7 0.9300
C7 C6 1.419(3)
C7 C8 1.368(3)
C2 H2 0.9300
C9 H9 0.9300
C9 C8 1.401(3)
C8 H8 0.9300
C10 H10A 0.9600
C10 H10B 0.9600
C10 H10C 0.9600

loop_
_geom_hbond_atom_site_label_D
_geom_hbond_atom_site_label_H
_geom_hbond_atom_site_label_A
_geom_hbond_distance_DH
_geom_hbond_distance_HA
_geom_hbond_distance_DA
_geom_hbond_angle_DHA
_geom_hbond_site_symmetry_A
O3 H3A O4 0.80(4) 1.96(4) 2.757(3) 179(4) 1_554
O4 H4A O1 0.84(4) 1.88(4) 2.715(2) 175(4) .
O4 H4B O3 0.79(4) 1.97(4) 2.755(3) 176(4) 1_656
O3 H3B O1 0.84(4) 1.93(4) 2.767(2) 177(4) .

loop_
_geom_torsion_atom_site_label_1
_geom_torsion_atom_site_label_2
_geom_torsion_atom_site_label_3
_geom_torsion_atom_site_label_4
_geom_torsion
O1 N1 C1 C6 -177.26(17)
O1 N1 C1 C2 2.7(3)
O1 N1 C9 C8 178.52(18)
O2 C4 C3 C2 179.84(18)
O2 C4 C5 C6 179.65(18)
N1 C1 C6 C5 178.27(17)
N1 C1 C6 C7 -1.8(3)
N1 C1 C2 C3 -178.65(18)
N1 C9 C8 C7 -0.8(3)
C4 C3 C2 C1 0.1(3)
C4 C5 C6 C1 0.7(3)
C4 C5 C6 C7 -179.28(19)
C1 N1 C9 C8 -0.7(3)
C3 C4 C5 C6 0.7(3)
C5 C4 C3 C2 -1.1(3)
C6 C1 C2 C3 1.3(3)
C6 C7 C8 C9 0.9(3)
C2 C1 C6 C5 -1.7(3)
C2 C1 C6 C7 178.27(19)
C9 N1 C1 C6 1.9(3)
C9 N1 C1 C2 -178.13(18)
C8 C7 C6 C1 0.4(3)
C8 C7 C6 C5 -179.63(18)
C10 O2 C4 C3 179.26(18)
C10 O2 C4 C5 0.3(3)
